data_7046666
loop_
_publ_author_name
'Sroor, Farid M.'
'Vendier, Laure'
'Etienne, Michel'

_publ_section_title
;
 Cyclooctatetraenyl calcium and strontium amido complexes.
;
_journal_issue 36
_journal_name_full 'Dalton transactions (Cambridge, England : 2003)'
_journal_page_first 12587
_journal_page_last 12595
_journal_paper_doi 10.1039/c8dt02257g
_journal_volume 47
_journal_year 2018
_chemical_compound_source 'synthesis as described'
_chemical_formula_moiety 'C32 H80 K2 N4 Si8 Sr2, 4(C7 H8)'
_chemical_formula_sum 'C60 H112 K2 N4 Si8 Sr2'
_chemical_formula_weight 1367.69
_space_group_crystal_system triclinic
_space_group_IT_number 2
_space_group_name_Hall '-P 1'
_space_group_name_H-M_alt 'P -1'
_symmetry_space_group_name_Hall '-P 1'
_symmetry_space_group_name_H-M 'P -1'
_atom_sites_solution_hydrogens geom
_audit_creation_date 2017-04-03T10:42:34-00:00
_audit_creation_method 'WinGX routine CIF_UPDATE'
_audit_update_record
;
2018-04-25 deposited with the CCDC.
2018-06-13 downloaded from the CCDC.
;
_cell_angle_alpha 113.384(5)
_cell_angle_beta 104.800(5)
_cell_angle_gamma 92.236(5)
_cell_formula_units_Z 1
_cell_length_a 11.1238(16)
_cell_length_b 13.0381(19)
_cell_length_c 14.895(2)
_cell_measurement_reflns_used 6915
_cell_measurement_temperature 100(2)
_cell_measurement_theta_max 24.64
_cell_measurement_theta_min 2.37
_cell_measurement_wavelength 0.71073
_cell_volume 1892.9(5)
_computing_cell_refinement 'Bruker SAINT'
_computing_data_collection 'Bruker APEX2'
_computing_data_reduction 'Bruker SAINT'
_computing_molecular_graphics 'Ortep-3 for Windows (Farrugia, 1997)'
_computing_publication_material 'WinGX publication routines (Farrugia, 1999)'
_computing_structure_refinement 'SHELXL-2016/4 (Sheldrick, 2016)'
_computing_structure_solution 'SHELXS-97 (Sheldrick 2008)'
_diffrn_ambient_temperature 100(2)
_diffrn_measured_fraction_theta_full 0.983
_diffrn_measured_fraction_theta_max 0.983
_diffrn_measurement_device_type 'Bruker Kappa APEX II'
_diffrn_measurement_method \w-\f
_diffrn_radiation_monochromator graphite
_diffrn_radiation_source micro-source
_diffrn_radiation_type MoK\a
_diffrn_radiation_wavelength 0.71073
_diffrn_reflns_av_R_equivalents 0.082
_diffrn_reflns_limit_h_max 13
_diffrn_reflns_limit_h_min -13
_diffrn_reflns_limit_k_max 15
_diffrn_reflns_limit_k_min -15
_diffrn_reflns_limit_l_max 17
_diffrn_reflns_limit_l_min -12
_diffrn_reflns_number 30459
_diffrn_reflns_theta_full 24.921
_diffrn_reflns_theta_max 24.921
_diffrn_reflns_theta_min 1.559
_diffrn_standards_decay_% 0
_diffrn_standards_interval_count 0
_diffrn_standards_interval_time 0
_diffrn_standards_number 0
_exptl_absorpt_coefficient_mu 1.681
_exptl_absorpt_correction_T_max 0.7451
_exptl_absorpt_correction_T_min 0.6093
_exptl_absorpt_correction_type multi-scan
_exptl_absorpt_process_details
;
        [c.f. r.h. blessing, acta cryst. (1995), a51, 33-38]
;
_exptl_crystal_colour colourless
_exptl_crystal_density_diffrn 1.2
_exptl_crystal_density_method 'not measured'
_exptl_crystal_description plate
_exptl_crystal_F_000 726
_exptl_crystal_size_max 0.17
_exptl_crystal_size_mid 0.08
_exptl_crystal_size_min 0.02
_refine_diff_density_max 2.064
_refine_diff_density_min -1.629
_refine_diff_density_rms 0.194
_refine_ls_extinction_method none
_refine_ls_goodness_of_fit_ref 1.075
_refine_ls_hydrogen_treatment constr
_refine_ls_matrix_type full
_refine_ls_number_parameters 339
_refine_ls_number_reflns 6495
_refine_ls_number_restraints 0
_refine_ls_restrained_S_all 1.075
_refine_ls_R_factor_all 0.1163
_refine_ls_R_factor_gt 0.0749
_refine_ls_shift/su_max 0.002
_refine_ls_shift/su_mean 0
_refine_ls_structure_factor_coef Fsqd
_refine_ls_weighting_details 'w=1/[\s^2^(Fo^2^)+(0.1468P)^2^+9.8726P] where P=(Fo^2^+2Fc^2^)/3'
_refine_ls_weighting_scheme calc
_refine_ls_wR_factor_gt 0.2305
_refine_ls_wR_factor_ref 0.2595
_reflns_number_gt 4550
_reflns_number_total 6495
_reflns_threshold_expression 'I > 2\s(I)'
_cod_data_source_file c8dt02257g2.cif
_cod_data_source_block shelxs
_cod_depositor_comments 'Adding full bibliography for 7046661--7046667.cif.'
_cod_database_code 7046666

loop_
_space_group_symop_operation_xyz
'x, y, z'
'-x, -y, -z'

loop_
_atom_site_label
_atom_site_type_symbol
_atom_site_fract_x
_atom_site_fract_y
_atom_site_fract_z
_atom_site_U_iso_or_equiv
_atom_site_adp_type
_atom_site_occupancy
_atom_site_calc_flag
C5 C 0.6754(8) 0.8002(7) 0.4577(6) 0.0240(18) Uani 1 d
H1A H 0.61166 0.73302 0.431185 0.036 Uiso 1 calc
H1B H 0.676521 0.822656 0.402371 0.036 Uiso 1 calc
H1C H 0.655149 0.862282 0.512743 0.036 Uiso 1 calc
C7 C 0.9479(9) 0.8953(7) 0.5391(7) 0.033(2) Uani 1 d
H2A H 0.915144 0.963777 0.574921 0.05 Uiso 1 calc
H2B H 0.957371 0.894734 0.475313 0.05 Uiso 1 calc
H2C H 1.029907 0.89434 0.582799 0.05 Uiso 1 calc
C13 C 0.5805(7) 1.0670(6) 0.6841(6) 0.0224(17) Uani 1 d
H3A H 0.635656 1.110726 0.753966 0.034 Uiso 1 calc
H3B H 0.524758 1.11528 0.663497 0.034 Uiso 1 calc
H3C H 0.631871 1.039971 0.637262 0.034 Uiso 1 calc
C11 C 0.3736(7) 0.8693(6) 0.5460(6) 0.0227(17) Uani 1 d
H4A H 0.422289 0.836849 0.497987 0.034 Uiso 1 calc
H4B H 0.326681 0.92411 0.528268 0.034 Uiso 1 calc
H4C H 0.314388 0.808842 0.541985 0.034 Uiso 1 calc
C15 C 0.6983(7) 0.7389(6) 0.8348(6) 0.0214(17) Uani 1 d
H6A H 0.652024 0.664543 0.78351 0.032 Uiso 1 calc
H6B H 0.717909 0.739716 0.903079 0.032 Uiso 1 calc
H6C H 0.776754 0.753938 0.820445 0.032 Uiso 1 calc
C16 C 0.6925(9) 0.9850(7) 0.9407(6) 0.031(2) Uani 1 d
H7A H 0.778453 0.995197 0.936771 0.046 Uiso 1 calc
H7B H 0.695244 0.98018 1.005223 0.046 Uiso 1 calc
H7C H 0.651973 1.049487 0.937882 0.046 Uiso 1 calc
C14 C 0.4560(9) 0.8122(8) 0.8605(7) 0.037(2) Uani 1 d
H8A H 0.402149 0.870669 0.864759 0.055 Uiso 1 calc
H8B H 0.481201 0.806749 0.92634 0.055 Uiso 1 calc
H8C H 0.409358 0.739222 0.806712 0.055 Uiso 1 calc
C12 C 0.3765(8) 1.0090(8) 0.7602(7) 0.033(2) Uani 1 d
H9A H 0.309742 0.950553 0.749863 0.05 Uiso 1 calc
H9B H 0.338731 1.066227 0.740048 0.05 Uiso 1 calc
H9C H 0.425983 1.044858 0.832565 0.05 Uiso 1 calc
C10 C 1.0442(7) 0.8342(7) 0.8089(6) 0.0241(18) Uani 1 d
H10A H 1.065305 0.901226 0.798033 0.036 Uiso 1 calc
H10B H 1.121307 0.815384 0.844235 0.036 Uiso 1 calc
H10C H 0.98626 0.849897 0.850739 0.036 Uiso 1 calc
C9 C 1.0977(7) 0.6775(8) 0.6213(7) 0.031(2) Uani 1 d
H11A H 1.068914 0.608272 0.557567 0.046 Uiso 1 calc
H11B H 1.16955 0.66637 0.668771 0.046 Uiso 1 calc
H11C H 1.123374 0.740367 0.606484 0.046 Uiso 1 calc
C8 C 0.9336(7) 0.5872(6) 0.7107(6) 0.0243(18) Uani 1 d
H12A H 0.867161 0.59969 0.744541 0.036 Uiso 1 calc
H12B H 1.010312 0.579683 0.756182 0.036 Uiso 1 calc
H12C H 0.906031 0.517819 0.647059 0.036 Uiso 1 calc
C36 C 0.0463(9) 0.1537(7) 0.9202(7) 0.035(2) Uani 1 d
H13 H 0.088277 0.120562 0.9634 0.042 Uiso 1 calc
C35 C 0.0826(8) 0.1459(7) 0.8371(8) 0.040(3) Uani 1 d
H14 H 0.152814 0.109863 0.82394 0.048 Uiso 1 calc
C34 C 0.0173(10) 0.1905(7) 0.7715(7) 0.041(3) Uani 1 d
H15 H 0.041423 0.18221 0.712538 0.049 Uiso 1 calc
C33 C -0.0811(8) 0.2461(7) 0.7911(6) 0.028(2) Uani 1 d
C32 C -0.1507(10) 0.2975(9) 0.7226(8) 0.054(3) Uani 1 d
H17A H -0.126697 0.380008 0.756665 0.08 Uiso 1 calc
H17B H -0.241637 0.277937 0.708465 0.08 Uiso 1 calc
H17C H -0.129143 0.268108 0.658094 0.08 Uiso 1 calc
C38 C -0.1167(7) 0.2557(6) 0.8765(6) 0.0237(18) Uani 1 d
H18 H -0.185489 0.293435 0.890999 0.028 Uiso 1 calc
C37 C -0.0520(9) 0.2105(7) 0.9401(6) 0.031(2) Uani 1 d
H19 H -0.075908 0.218723 0.999159 0.037 Uiso 1 calc
C6 C 0.8636(8) 0.6500(6) 0.3969(6) 0.0209(17) Uani 1 d
H20A H 0.951314 0.637866 0.415157 0.031 Uiso 1 calc
H20B H 0.847344 0.670513 0.338861 0.031 Uiso 1 calc
H20C H 0.807266 0.580279 0.378062 0.031 Uiso 1 calc
C2 C 0.3602(8) 0.5686(7) 0.4853(6) 0.0295(10) Uani 1 d
H21 H 0.288379 0.605036 0.478068 0.035 Uiso 1 calc
C3 C 0.4168(8) 0.5517(6) 0.4081(7) 0.0295(10) Uani 1 d
H22 H 0.372284 0.577152 0.359336 0.035 Uiso 1 calc
C4 C 0.5233(8) 0.5064(6) 0.3845(7) 0.0295(10) Uani 1 d
H23 H 0.53547 0.511388 0.325438 0.035 Uiso 1 calc
C1 C 0.3857(8) 0.5436(7) 0.5726(7) 0.0295(10) Uani 1 d
H24 H 0.326491 0.566574 0.609931 0.035 Uiso 1 calc
C25 C 0.4681(9) 0.3606(8) 0.8391(7) 0.041(2) Uani 1 d
H25A H 0.441781 0.282116 0.826036 0.061 Uiso 1 calc
H25B H 0.478538 0.363088 0.776601 0.061 Uiso 1 calc
H25C H 0.403737 0.406081 0.859992 0.061 Uiso 1 calc
C26 C 0.5910(8) 0.4076(7) 0.9231(6) 0.029(2) Uani 1 d
C27 C 0.6760(10) 0.4938(7) 0.9295(7) 0.039(2) Uani 1 d
H27 H 0.656504 0.523825 0.879874 0.047 Uiso 1 calc
C28 C 0.7887(10) 0.5359(8) 1.0078(8) 0.044(3) Uani 1 d
H28 H 0.846488 0.593582 1.010857 0.053 Uiso 1 calc
C29 C 0.8170(9) 0.4943(8) 1.0812(8) 0.042(2) Uani 1 d
H29 H 0.894003 0.523481 1.135025 0.05 Uiso 1 calc
C30 C 0.6227(9) 0.3666(7) 0.9971(7) 0.032(2) Uani 1 d
H30 H 0.56694 0.307051 0.993532 0.039 Uiso 1 calc
C31 C 0.7336(9) 0.4104(8) 1.0762(7) 0.036(2) Uani 1 d
H31 H 0.752308 0.382465 1.127333 0.043 Uiso 1 calc
N1 N 0.8370(5) 0.7404(5) 0.6117(4) 0.0115(12) Uani 1 d
N2 N 0.5755(6) 0.8566(5) 0.7153(5) 0.0170(13) Uani 1 d
SI1 Si 0.83498(19) 0.76690(16) 0.50907(15) 0.0149(5) Uani 1 d
SI2 Si 0.96665(18) 0.71073(16) 0.68081(15) 0.0157(5) Uani 1 d
SI4 Si 0.59971(19) 0.85030(17) 0.82962(14) 0.0164(5) Uani 1 d
SI3 Si 0.48287(19) 0.94214(16) 0.67914(15) 0.0157(5) Uani 1 d
SR1 Sr 0.61476(7) 0.66779(6) 0.59331(6) 0.0232(3) Uani 1 d
K1 K 0.82033(15) 0.96551(14) 0.74496(12) 0.0210(4) Uani 1 d

loop_
_atom_site_aniso_label
_atom_site_aniso_U_11
_atom_site_aniso_U_22
_atom_site_aniso_U_33
_atom_site_aniso_U_23
_atom_site_aniso_U_13
_atom_site_aniso_U_12
C5 0.038(5) 0.017(4) 0.023(4) 0.013(3) 0.011(4) 0.012(4)
C7 0.044(6) 0.020(4) 0.036(5) 0.008(4) 0.019(4) -0.005(4)
C13 0.023(4) 0.017(4) 0.032(4) 0.014(4) 0.008(4) 0.011(3)
C11 0.025(4) 0.012(4) 0.029(4) 0.010(3) 0.001(3) 0.006(3)
C15 0.022(4) 0.018(4) 0.020(4) 0.008(3) 0.001(3) 0.002(3)
C16 0.048(6) 0.022(4) 0.022(4) 0.007(4) 0.015(4) 0.007(4)
C14 0.035(5) 0.050(6) 0.047(5) 0.034(5) 0.025(4) 0.014(5)
C12 0.030(5) 0.039(5) 0.045(5) 0.024(4) 0.023(4) 0.023(4)
C10 0.019(4) 0.022(4) 0.026(4) 0.008(3) 0.002(3) 0.004(3)
C9 0.017(4) 0.035(5) 0.044(5) 0.017(4) 0.015(4) 0.015(4)
C8 0.017(4) 0.017(4) 0.037(5) 0.013(4) 0.001(4) 0.010(3)
C36 0.039(5) 0.022(5) 0.035(5) 0.012(4) -0.004(4) 0.005(4)
C35 0.020(5) 0.013(4) 0.078(7) 0.008(5) 0.018(5) 0.005(4)
C34 0.067(7) 0.017(4) 0.033(5) -0.002(4) 0.029(5) -0.013(5)
C33 0.034(5) 0.016(4) 0.024(4) 0.007(3) -0.002(4) -0.011(4)
C32 0.058(7) 0.049(6) 0.048(6) 0.033(5) -0.013(5) -0.016(5)
C38 0.017(4) 0.018(4) 0.034(5) 0.011(4) 0.006(4) 0.004(3)
C37 0.046(6) 0.017(4) 0.025(4) 0.005(4) 0.009(4) -0.002(4)
C6 0.029(4) 0.016(4) 0.024(4) 0.008(3) 0.018(3) 0.007(3)
C2 0.030(2) 0.014(2) 0.037(2) 0.0043(18) 0.010(2) -0.0048(17)
C3 0.030(2) 0.014(2) 0.037(2) 0.0043(18) 0.010(2) -0.0048(17)
C4 0.030(2) 0.014(2) 0.037(2) 0.0043(18) 0.010(2) -0.0048(17)
C1 0.030(2) 0.014(2) 0.037(2) 0.0043(18) 0.010(2) -0.0048(17)
C25 0.045(6) 0.027(5) 0.040(5) 0.009(4) 0.002(5) 0.009(4)
C26 0.035(5) 0.018(4) 0.030(5) 0.006(4) 0.006(4) 0.006(4)
C27 0.057(6) 0.025(5) 0.044(5) 0.022(4) 0.017(5) 0.009(5)
C28 0.047(6) 0.027(5) 0.052(6) 0.018(5) 0.005(5) -0.005(5)
C29 0.035(5) 0.035(5) 0.046(6) 0.011(5) 0.007(5) 0.010(4)
C30 0.037(5) 0.026(5) 0.037(5) 0.015(4) 0.014(4) 0.003(4)
C31 0.042(6) 0.037(5) 0.040(5) 0.025(4) 0.015(5) 0.017(5)
N1 0.009(3) 0.012(3) 0.017(3) 0.007(2) 0.008(2) 0.007(2)
N2 0.020(3) 0.021(3) 0.022(3) 0.016(3) 0.014(3) 0.008(3)
SI1 0.0191(11) 0.0102(10) 0.0191(10) 0.0061(8) 0.0119(9) 0.0029(8)
SI2 0.0110(10) 0.0134(10) 0.0245(11) 0.0081(9) 0.0072(8) 0.0058(8)
SI4 0.0195(11) 0.0157(10) 0.0167(10) 0.0078(9) 0.0082(9) 0.0037(9)
SI3 0.0151(11) 0.0135(10) 0.0223(11) 0.0090(9) 0.0087(9) 0.0073(8)
SR1 0.0224(5) 0.0197(4) 0.0298(5) 0.0101(3) 0.0119(3) 0.0047(3)
K1 0.0183(9) 0.0207(9) 0.0259(9) 0.0100(7) 0.0089(7) 0.0060(7)

loop_
_atom_type_symbol
_atom_type_description
_atom_type_scat_dispersion_real
_atom_type_scat_dispersion_imag
_atom_type_scat_source
C C 0.0033 0.0016 'International Tables Vol C Tables 4.2.6.8 and 6.1.1.4'
H H 0 0 'International Tables Vol C Tables 4.2.6.8 and 6.1.1.4'
N N 0.0061 0.0033 'International Tables Vol C Tables 4.2.6.8 and 6.1.1.4'
Si Si 0.0817 0.0704 'International Tables Vol C Tables 4.2.6.8 and 6.1.1.4'
K K 0.2009 0.2494 'International Tables Vol C Tables 4.2.6.8 and 6.1.1.4'
Sr Sr -1.5307 3.2498 'International Tables Vol C Tables 4.2.6.8 and 6.1.1.4'

loop_
_geom_angle_atom_site_label_1
_geom_angle_atom_site_label_2
_geom_angle_atom_site_label_3
_geom_angle
_geom_angle_site_symmetry_1
_geom_angle_site_symmetry_3
SI1 C5 SR1 78.0(2) . .
SI1 C7 K1 73.7(3) . .
SI3 C13 K1 88.5(3) . .
SI4 C15 SR1 80.5(3) . .
SI4 C16 K1 76.6(3) . .
SI2 C10 K1 86.5(3) . .
C35 C36 C37 118.7(8) . .
C35 C36 K1 81.4(5) . 1_445
C37 C36 K1 81.6(5) . 1_445
C36 C35 C34 120.3(8) . .
C36 C35 K1 74.4(5) . 1_445
C34 C35 K1 83.5(5) . 1_445
C33 C34 C35 120.7(8) . .
C33 C34 K1 82.6(5) . 1_445
C35 C34 K1 72.6(5) . 1_445
C34 C33 C38 119.0(8) . .
C34 C33 C32 121.5(9) . .
C38 C33 C32 119.6(9) . .
C34 C33 K1 74.7(5) . 1_445
C38 C33 K1 75.6(4) . 1_445
C32 C33 K1 120.7(5) . 1_445
C37 C38 C33 119.7(8) . .
C37 C38 K1 72.1(5) . 1_445
C33 C38 K1 81.5(5) . 1_445
C36 C37 C38 121.5(8) . .
C36 C37 K1 74.0(5) . 1_445
C38 C37 K1 84.5(5) . 1_445
C3 C2 C1 134.6(9) . .
C3 C2 SR1 76.2(5) . .
C1 C2 SR1 76.0(5) . .
C3 C2 SR1 75.0(5) . 2_666
C1 C2 SR1 75.5(5) . 2_666
SR1 C2 SR1 100.3(3) . 2_666
C2 C3 C4 135.8(9) . .
C2 C3 SR1 75.3(5) . .
C4 C3 SR1 76.3(5) . .
C2 C3 SR1 76.9(5) . 2_666
C4 C3 SR1 75.9(5) . 2_666
SR1 C3 SR1 100.6(3) . 2_666
C1 C4 C3 134.8(9) 2_666 .
C1 C4 SR1 77.0(5) 2_666 .
C3 C4 SR1 75.1(5) . .
C1 C4 SR1 75.2(5) 2_666 2_666
C3 C4 SR1 75.6(5) . 2_666
SR1 C4 SR1 100.1(3) . 2_666
C4 C1 C2 134.7(9) 2_666 .
C4 C1 SR1 76.8(5) 2_666 .
C2 C1 SR1 74.9(5) . .
C4 C1 SR1 75.1(5) 2_666 2_666
C2 C1 SR1 75.8(5) . 2_666
SR1 C1 SR1 100.0(3) . 2_666
C30 C26 C27 117.9(8) . .
C30 C26 C25 120.5(8) . .
C27 C26 C25 121.6(8) . .
C28 C27 C26 120.6(8) . .
C29 C28 C27 120.2(9) . .
C31 C29 C28 119.7(9) . .
C31 C30 C26 121.3(8) . .
C29 C31 C30 120.3(9) . .
SI1 N1 SI2 123.0(3) . .
SI1 N1 SR1 108.1(3) . .
SI2 N1 SR1 123.6(3) . .
SI1 N1 K1 96.7(2) . .
SI2 N1 K1 103.1(2) . .
SR1 N1 K1 92.23(17) . .
SI4 N2 SI3 123.6(4) . .
SI4 N2 SR1 106.3(3) . .
SI3 N2 SR1 125.0(3) . .
SI4 N2 K1 99.5(3) . .
SI3 N2 K1 101.0(3) . .
SR1 N2 K1 91.59(18) . .
N1 SI1 C6 116.9(3) . .
N1 SI1 C7 114.1(4) . .
C6 SI1 C7 105.9(4) . .
N1 SI1 C5 109.3(3) . .
C6 SI1 C5 105.3(4) . .
C7 SI1 C5 104.2(4) . .
N1 SI1 SR1 44.1(2) . .
C6 SI1 SR1 110.7(2) . .
C7 SI1 SR1 143.2(3) . .
C5 SI1 SR1 69.6(2) . .
N1 SI1 K1 54.57(19) . .
C6 SI1 K1 169.5(3) . .
C7 SI1 K1 75.1(3) . .
C5 SI1 K1 84.3(2) . .
SR1 SI1 K1 68.19(5) . .
N1 SI2 C9 115.9(3) . .
N1 SI2 C8 113.9(3) . .
C9 SI2 C8 104.6(4) . .
N1 SI2 C10 112.2(3) . .
C9 SI2 C10 103.5(4) . .
C8 SI2 C10 105.7(4) . .
N1 SI2 K1 49.89(19) . .
C9 SI2 K1 128.7(3) . .
C8 SI2 K1 126.5(3) . .
C10 SI2 K1 62.3(2) . .
N1 SI2 SR1 34.15(19) . .
C9 SI2 SR1 137.6(3) . .
C8 SI2 SR1 81.0(2) . .
C10 SI2 SR1 115.5(3) . .
K1 SI2 SR1 63.50(4) . .
N2 SI4 C15 109.7(3) . .
N2 SI4 C14 116.4(4) . .
C15 SI4 C14 104.6(4) . .
N2 SI4 C16 112.9(3) . .
C15 SI4 C16 104.6(4) . .
C14 SI4 C16 107.6(4) . .
N2 SI4 SR1 45.5(2) . .
C15 SI4 SR1 67.0(2) . .
C14 SI4 SR1 113.6(3) . .
C16 SI4 SR1 138.8(3) . .
N2 SI4 K1 52.6(2) . .
C15 SI4 K1 89.8(3) . .
C14 SI4 K1 164.8(3) . .
C16 SI4 K1 72.3(3) . .
SR1 SI4 K1 67.55(5) . .
N2 SI3 C11 113.4(3) . .
N2 SI3 C13 111.2(3) . .
C11 SI3 C13 106.7(4) . .
N2 SI3 C12 116.5(3) . .
C11 SI3 C12 104.2(4) . .
C13 SI3 C12 103.9(4) . .
N2 SI3 K1 51.5(2) . .
C11 SI3 K1 124.7(3) . .
C13 SI3 K1 59.9(2) . .
C12 SI3 K1 130.8(3) . .
N2 SI3 SR1 33.5(2) . .
C11 SI3 SR1 81.2(2) . .
C13 SI3 SR1 114.9(2) . .
C12 SI3 SR1 137.6(3) . .
K1 SI3 SR1 63.49(4) . .
N1 SR1 N2 94.83(19) . .
N1 SR1 C2 155.2(2) . .
N2 SR1 C2 97.8(2) . .
N1 SR1 C3 127.0(2) . .
N2 SR1 C3 115.3(2) . .
C2 SR1 C3 28.5(2) . .
N1 SR1 C1 167.7(2) . .
N2 SR1 C1 94.8(2) . .
C2 SR1 C1 29.1(2) . .
C3 SR1 C1 54.5(2) . .
N1 SR1 C4 103.5(2) . .
N2 SR1 C4 140.8(2) . .
C2 SR1 C4 54.3(2) . .
C3 SR1 C4 28.6(2) . .
C1 SR1 C4 73.4(2) . .
N1 SR1 C3 114.0(2) . 2_666
N2 SR1 C3 130.2(2) . 2_666
C2 SR1 C3 72.8(2) . 2_666
C3 SR1 C3 79.4(3) . 2_666
C1 SR1 C3 53.6(2) . 2_666
C4 SR1 C3 72.4(2) . 2_666
N1 SR1 C4 140.3(2) . 2_666
N2 SR1 C4 107.1(2) . 2_666
C2 SR1 C4 54.1(3) . 2_666
C3 SR1 C4 72.6(2) . 2_666
C1 SR1 C4 28.0(2) . 2_666
C4 SR1 C4 79.9(3) . 2_666
C3 SR1 C4 28.4(2) 2_666 2_666
N1 SR1 C1 91.9(2) . 2_666
N2 SR1 C1 168.6(2) . 2_666
C2 SR1 C1 72.6(2) . 2_666
C3 SR1 C1 53.5(2) . 2_666
C1 SR1 C1 80.0(3) . 2_666
C4 SR1 C1 27.9(2) . 2_666
C3 SR1 C1 53.9(2) 2_666 2_666
C4 SR1 C1 72.7(2) 2_666 2_666
N1 SR1 C2 96.1(2) . 2_666
N2 SR1 C2 157.9(2) . 2_666
C2 SR1 C2 79.7(3) . 2_666
C3 SR1 C2 72.3(2) . 2_666
C1 SR1 C2 72.4(2) . 2_666
C4 SR1 C2 53.7(2) . 2_666
C3 SR1 C2 28.1(2) 2_666 2_666
C4 SR1 C2 53.7(2) 2_666 2_666
C1 SR1 C2 28.7(2) 2_666 2_666
N1 SR1 C15 88.24(19) . .
N2 SR1 C15 59.61(19) . .
C2 SR1 C15 116.5(2) . .
C3 SR1 C15 144.3(2) . .
C1 SR1 C15 89.9(2) . .
C4 SR1 C15 153.1(2) . .
C3 SR1 C15 80.7(2) 2_666 .
C4 SR1 C15 75.8(2) 2_666 .
C1 SR1 C15 129.9(2) 2_666 .
C2 SR1 C15 101.6(2) 2_666 .
N1 SR1 C5 58.40(19) . .
N2 SR1 C5 86.99(19) . .
C2 SR1 C5 101.0(2) . .
C3 SR1 C5 79.7(2) . .
C1 SR1 C5 130.0(2) . .
C4 SR1 C5 74.3(2) . .
C3 SR1 C5 142.5(2) 2_666 .
C4 SR1 C5 152.1(2) 2_666 .
C1 SR1 C5 88.7(2) 2_666 .
C2 SR1 C5 115.0(2) 2_666 .
C15 SR1 C5 131.4(2) . .
N1 K1 N2 81.27(17) . .
N1 K1 C13 118.26(19) . .
N2 K1 C13 59.19(19) . .
N1 K1 C36 127.1(2) . 1_665
N2 K1 C36 140.6(2) . 1_665
C13 K1 C36 112.6(2) . 1_665
N1 K1 C10 58.24(18) . .
N2 K1 C10 113.11(19) . .
C13 K1 C10 172.3(2) . .
C36 K1 C10 72.9(2) 1_665 .
N1 K1 C35 114.5(2) . 1_665
N2 K1 C35 163.2(2) . 1_665
C13 K1 C35 113.6(2) . 1_665
C36 K1 C35 24.3(2) 1_665 1_665
C10 K1 C35 73.7(2) . 1_665
N1 K1 C37 151.2(2) . 1_665
N2 K1 C37 121.2(2) . 1_665
C13 K1 C37 90.0(2) . 1_665
C36 K1 C37 24.4(2) 1_665 1_665
C10 K1 C37 94.3(2) . 1_665
C35 K1 C37 42.0(2) 1_665 1_665
N1 K1 C34 120.0(2) . 1_665
N2 K1 C34 151.5(2) . 1_665
C13 K1 C34 92.7(2) . 1_665
C36 K1 C34 42.2(2) 1_665 1_665
C10 K1 C34 94.9(2) . 1_665
C35 K1 C34 23.9(2) 1_665 1_665
C37 K1 C34 48.0(2) 1_665 1_665
N1 K1 C38 160.43(19) . 1_665
N2 K1 C38 117.10(19) . 1_665
C13 K1 C38 70.6(2) . 1_665
C36 K1 C38 42.1(2) 1_665 1_665
C10 K1 C38 115.00(19) . 1_665
C35 K1 C38 48.2(2) 1_665 1_665
C37 K1 C38 23.4(2) 1_665 1_665
C34 K1 C38 40.4(2) 1_665 1_665
N1 K1 C16 115.05(18) . .
N2 K1 C16 55.02(19) . .
C13 K1 C16 80.4(2) . .
C36 K1 C16 86.2(2) 1_665 .
C10 K1 C16 94.8(2) . .
C35 K1 C16 110.4(2) 1_665 .
C37 K1 C16 72.6(2) 1_665 .
C34 K1 C16 120.2(2) 1_665 .
C38 K1 C16 82.8(2) 1_665 .
N1 K1 SI1 28.76(11) . .
N2 K1 SI1 91.94(13) . .
C13 K1 SI1 102.75(16) . .
C36 K1 SI1 126.39(19) 1_665 .
C10 K1 SI1 76.98(14) . .
C35 K1 SI1 104.69(18) 1_665 .
C37 K1 SI1 146.09(17) 1_665 .
C34 K1 SI1 99.54(15) 1_665 .
C38 K1 SI1 136.28(15) 1_665 .
C16 K1 SI1 140.06(15) . .
N1 K1 C7 54.95(18) . .
N2 K1 C7 120.35(19) . .
C13 K1 C7 105.2(2) . .
C36 K1 C7 99.1(2) 1_665 .
C10 K1 C7 78.7(2) . .
C35 K1 C7 75.4(2) 1_665 .
C37 K1 C7 115.3(2) 1_665 .
C34 K1 C7 68.5(2) 1_665 .
C38 K1 C7 106.9(2) 1_665 .
C16 K1 C7 169.9(2) . .
SI1 K1 C7 31.14(13) . .

loop_
_geom_bond_atom_site_label_1
_geom_bond_atom_site_label_2
_geom_bond_distance
_geom_bond_site_symmetry_2
C5 SI1 1.885(8) .
C5 SR1 3.300(8) .
C7 SI1 1.880(8) .
C7 K1 3.514(9) .
C13 SI3 1.888(8) .
C13 K1 3.112(8) .
C11 SI3 1.870(8) .
C15 SI4 1.868(8) .
C15 SR1 3.200(8) .
C16 SI4 1.889(8) .
C16 K1 3.485(8) .
C14 SI4 1.874(8) .
C12 SI3 1.895(8) .
C10 SI2 1.895(8) .
C10 K1 3.234(8) .
C9 SI2 1.872(8) .
C8 SI2 1.880(8) .
C36 C35 1.365(14) .
C36 C37 1.374(13) .
C36 K1 3.200(9) 1_445
C35 C34 1.394(14) .
C35 K1 3.284(8) 1_445
C34 C33 1.366(13) .
C34 K1 3.420(9) 1_445
C33 C38 1.387(12) .
C33 C32 1.507(12) .
C33 K1 3.516(8) 1_445
C38 C37 1.375(12) .
C38 K1 3.443(8) 1_445
C37 K1 3.292(8) 1_445
C6 SI1 1.872(7) .
C2 C3 1.395(12) .
C2 C1 1.426(12) .
C2 SR1 2.831(8) .
C2 SR1 2.884(8) 2_666
C3 C4 1.407(12) .
C3 SR1 2.841(8) .
C3 SR1 2.861(8) 2_666
C4 C1 1.382(12) 2_666
C4 SR1 2.856(8) .
C4 SR1 2.865(8) 2_666
C1 C4 1.382(12) 2_666
C1 SR1 2.845(8) .
C1 SR1 2.879(8) 2_666
C25 C26 1.504(13) .
C26 C30 1.382(12) .
C26 C27 1.397(13) .
C27 C28 1.387(14) .
C28 C29 1.376(14) .
C29 C31 1.372(14) .
C30 C31 1.380(13) .
N1 SI1 1.691(6) .
N1 SI2 1.700(6) .
N1 SR1 2.520(6) .
N1 K1 2.863(6) .
N2 SI4 1.691(6) .
N2 SI3 1.696(6) .
N2 SR1 2.548(6) .
N2 K1 2.866(6) .
SI1 SR1 3.443(2) .
SI1 K1 3.490(3) .
SI2 K1 3.646(3) .
SI2 SR1 3.739(2) .
SI4 SR1 3.430(2) .
SI4 K1 3.559(3) .
SI3 K1 3.597(3) .
SI3 SR1 3.784(2) .
SR1 C3 2.861(8) 2_666
SR1 C4 2.865(8) 2_666
SR1 C1 2.879(8) 2_666
SR1 C2 2.884(8) 2_666
K1 C36 3.200(9) 1_665
K1 C35 3.284(9) 1_665
K1 C37 3.292(8) 1_665
K1 C34 3.420(9) 1_665
K1 C38 3.443(8) 1_665
